data_4002501
loop_
_publ_author_name
'Hernando, M.'
'Boulahya, K.'
'Martinez, J.L.'
'Parras, M.'
'Varela, A.'
'Gonzalez-Calbet, J.M.'

_publ_section_title
;
 Structural and magnetic study of Sr3.3 Ca0.7 Co Rh2 O9: a new partially
 ordered antiferromagnetic system
;
_journal_name_full 'Chemistry of Materials (1,1989-)'
_journal_page_first 4948
_journal_page_last 4954
_journal_volume 14
_journal_year 2002
_chemical_formula_sum 'Ca0.7 Co1.35 O9 Rh1.65 Sr3.3'
_chemical_name_systematic '(Sr0.825 Ca0.175)4 Co1.35 Rh1.65 O9'
_space_group_IT_number 150
_symmetry_space_group_name_Hall 'P 3 2"'
_symmetry_space_group_name_H-M 'P 3 2 1'
_cell_angle_alpha 90
_cell_angle_beta 90
_cell_angle_gamma 120
_cell_formula_units_Z 3
_cell_length_a 9.5767
_cell_length_b 9.5767
_cell_length_c 7.972
_cell_volume 633.184
_citation_journal_id_ASTM CMATEX
_cod_data_source_file Hernando_CMATEX_2002_1130.cif
_cod_data_source_block Ca0.7Co1.35O9Rh1.65Sr3.3
_cod_original_cell_volume 633.1837
_cod_database_code 4002501

loop_
_symmetry_equiv_pos_as_xyz
x,y,z
-y,x-y,z
-x+y,-x,z
y,x,-z
-x,-x+y,-z
x-y,-y,-z

loop_
_atom_site_label
_atom_site_type_symbol
_atom_site_fract_x
_atom_site_fract_y
_atom_site_fract_z
_atom_site_occupancy
_atom_site_U_iso_or_equiv
O4 O-2 0.666 0.169 0.081 1 0.0
Co1 Co+2 0 0 0.165 0.31 0.0
Rh2 Rh+4 0.3333 0.6667 0.065 0.67 0.0
O5 O-2 0.028 0.19 0.3 1 0.0
O1 O-2 0.502 0.664 0.227 1 0.0
Rh5 Rh+4 0.3333 0.6667 0.707 0.24 0.0
Ca1 Ca+2 0.019 0.687 0.261 0.175 0.0
Rh4 Rh+4 0 0 0.5 0.36 0.0
Rh1 Rh+4 0 0 0.165 0.69 0.0
Ca2 Ca+2 0.369 0 0.5 0.175 0.0
Sr3 Sr+2 0.312 0 0 0.825 0.0
Co5 Co+2 0.3333 0.6667 0.707 0.76 0.0
Co2 Co+2 0.3333 0.6667 0.065 0.33 0.0
Sr1 Sr+2 0.019 0.687 0.261 0.825 0.0
O3 O-2 0.83 0 0 1 0.0
Co4 Co+2 0 0 0.5 0.64 0.0
Ca3 Ca+2 0.312 0 0 0.175 0.0
Sr2 Sr+2 0.369 0 0.5 0.825 0.0
Rh3 Rh+4 0.3333 0.6667 0.385 0.7 0.0
O2 O-2 0.719 0.208 0.443 1 0.0
Co3 Co+2 0.3333 0.6667 0.385 0.3 0.0
